data_4310972
loop_
_publ_author_name
'\'Eric Fournier'
'Fr\'ed\'eric Lebrun'
'Marc Drouin'
'Andreas Decken'
'Pierre D. Harvey'

_publ_section_title
;
 Preparation and Solid-State Characterization of Mixed-Ligand
 Coordination/Organometallic Oligomers and Polymers of Copper(I) and
 Silver(I) Using Diphosphine and Mono- and Diisocyanide Ligands
;
_journal_name_full 'Inorganic Chemistry'
_journal_page_first 3127
_journal_page_last 3135
_journal_paper_doi 10.1021/ic034806m
_journal_volume 43
_journal_year 2004
_chemical_formula_sum 'C65 H71 B2 Cu2 F8 N3 P4'
_chemical_formula_weight 1318.83
_space_group_IT_number 14
_symmetry_cell_setting monoclinic
_symmetry_space_group_name_Hall '-P 2yab'
_symmetry_space_group_name_H-M 'P 1 21/a 1'
_atom_sites_solution_hydrogens geom
_atom_sites_solution_primary direct
_atom_sites_solution_secondary difmap
_audit_creation_method SHELXL-97
_cell_angle_alpha 90.00
_cell_angle_beta 92.347(14)
_cell_angle_gamma 90.00
_cell_formula_units_Z 4
_cell_length_a 20.395(3)
_cell_length_b 15.287(2)
_cell_length_c 21.022(4)
_cell_measurement_temperature 293(2)
_cell_volume 6548.7(18)
_computing_structure_refinement 'SHELXL-97 (Sheldrick, 1997)'
_computing_structure_solution 'SHELXS-97 (Sheldrick, 1990)'
_diffrn_ambient_temperature 293(2)
_diffrn_measured_fraction_theta_full 0.938
_diffrn_measured_fraction_theta_max 0.938
_diffrn_radiation_monochromator graphite
_diffrn_radiation_source 'fine-focus sealed tube'
_diffrn_radiation_wavelength 1.54060
_diffrn_reflns_av_R_equivalents 0.0000
_diffrn_reflns_av_sigmaI/netI 0.0209
_diffrn_reflns_limit_h_max 18
_diffrn_reflns_limit_h_min -25
_diffrn_reflns_limit_k_max 18
_diffrn_reflns_limit_k_min 0
_diffrn_reflns_limit_l_max 25
_diffrn_reflns_limit_l_min 0
_diffrn_reflns_number 12096
_diffrn_reflns_theta_full 71.98
_diffrn_reflns_theta_max 71.98
_diffrn_reflns_theta_min 2.10
_exptl_absorpt_coefficient_mu 2.256
_exptl_crystal_density_diffrn 1.338
_exptl_crystal_density_method 'not measured'
_exptl_crystal_F_000 2728
_refine_diff_density_max 1.142
_refine_diff_density_min -1.305
_refine_diff_density_rms 0.112
_refine_ls_extinction_coef 0.00011(4)
_refine_ls_extinction_expression Fc^*^=kFc[1+0.001xFc^2^\l^3^/sin(2\q)]^-1/4^
_refine_ls_extinction_method SHELXL
_refine_ls_goodness_of_fit_ref 1.051
_refine_ls_hydrogen_treatment mixed
_refine_ls_matrix_type full
_refine_ls_number_parameters 758
_refine_ls_number_reflns 12096
_refine_ls_number_restraints 0
_refine_ls_restrained_S_all 1.051
_refine_ls_R_factor_all 0.0822
_refine_ls_R_factor_gt 0.0669
_refine_ls_shift/su_max 0.017
_refine_ls_shift/su_mean 0.001
_refine_ls_structure_factor_coef Fsqd
_refine_ls_weighting_details 'calc w=1/[\s^2^(Fo^2^)+(0.1617P)^2^+4.7121P] where P=(Fo^2^+2Fc^2^)/3'
_refine_ls_weighting_scheme calc
_refine_ls_wR_factor_gt 0.1997
_refine_ls_wR_factor_ref 0.2159
_reflns_number_gt 9726
_reflns_number_total 12096
_reflns_threshold_expression >2sigma(I)
_cod_data_source_file ic034806mrom20030711_101023.cif
_cod_data_source_block shelx
_cod_depositor_comments
;
The following automatic conversions were performed:

data name '_atom_site_symmetry_multiplicit' was replaced with
'_atom_site_symmetry_multiplicity' as specified in the replacement
file 'data/replacement-values/replacement_tags.lst'.

Automatic conversion script
Id: cif_correct_tags 9268 2022-04-12 08:56:07Z antanas 
;
_cod_original_cell_volume 6548.6(18)
_cod_database_code 4310972

loop_
_symmetry_equiv_pos_as_xyz
'x, y, z'
'-x+1/2, y+1/2, -z'
'-x, -y, -z'
'x-1/2, -y-1/2, z'

loop_
_atom_site_label
_atom_site_type_symbol
_atom_site_fract_x
_atom_site_fract_y
_atom_site_fract_z
_atom_site_U_iso_or_equiv
_atom_site_adp_type
_atom_site_occupancy
_atom_site_symmetry_multiplicity
_atom_site_calc_flag
_atom_site_refinement_flags
_atom_site_disorder_assembly
_atom_site_disorder_group
Cu1 Cu 0.29528(3) 0.42110(3) 0.18063(2) 0.02765(17) Uani 1 1 d . . .
Cu2 Cu 0.29223(3) 0.44263(3) 0.32713(3) 0.03051(17) Uani 1 1 d . . .
P1 P 0.26060(4) 0.56273(5) 0.17312(4) 0.0235(2) Uani 1 1 d . . .
P2 P 0.25209(4) 0.57915(5) 0.31482(4) 0.0211(2) Uani 1 1 d . . .
P3 P 0.22565(4) 0.32414(5) 0.32728(4) 0.0214(2) Uani 1 1 d . . .
P4 P 0.21784(4) 0.31525(5) 0.18297(4) 0.0225(2) Uani 1 1 d . . .
N1 N 0.36063(17) 0.4297(2) 0.45954(16) 0.0356(7) Uani 1 1 d . . .
N2 N 0.42290(16) 0.3961(2) 0.26078(15) 0.0318(7) Uani 1 1 d . . .
N3 N 0.35514(17) 0.3958(2) 0.04871(15) 0.0361(7) Uani 1 1 d . . .
C1 C 0.32789(17) 0.6409(2) 0.16714(15) 0.0256(7) Uani 1 1 d . . .
C2 C 0.31849(19) 0.7312(2) 0.17133(18) 0.0338(8) Uani 1 1 d . . .
H2 H 0.2765 0.7540 0.1745 0.041 Uiso 1 1 calc . . .
C3 C 0.3721(2) 0.7863(3) 0.1708(2) 0.0419(9) Uani 1 1 d . . .
H3 H 0.3658 0.8464 0.1743 0.050 Uiso 1 1 calc . . .
C4 C 0.4349(2) 0.7543(3) 0.16498(19) 0.0410(9) Uani 1 1 d . . .
H4 H 0.4704 0.7924 0.1644 0.049 Uiso 1 1 calc . . .
C5 C 0.44452(19) 0.6651(3) 0.16002(18) 0.0383(9) Uani 1 1 d . . .
H5 H 0.4866 0.6429 0.1560 0.046 Uiso 1 1 calc . . .
C6 C 0.39118(18) 0.6089(2) 0.16108(17) 0.0304(7) Uani 1 1 d . . .
H6 H 0.3978 0.5490 0.1577 0.036 Uiso 1 1 calc . . .
C7 C 0.20879(18) 0.5814(2) 0.10164(16) 0.0295(7) Uani 1 1 d . . .
C8 C 0.1423(2) 0.5598(3) 0.10048(18) 0.0407(9) Uani 1 1 d . . .
H8 H 0.1228 0.5432 0.1378 0.049 Uiso 1 1 calc . . .
C9 C 0.1055(2) 0.5630(4) 0.0440(2) 0.0503(11) Uani 1 1 d . . .
H9 H 0.0609 0.5499 0.0438 0.060 Uiso 1 1 calc . . .
C10 C 0.1339(2) 0.5853(3) -0.01205(19) 0.0489(11) Uani 1 1 d . . .
H10 H 0.1089 0.5855 -0.0500 0.059 Uiso 1 1 calc . . .
C11 C 0.2000(2) 0.6075(3) -0.01186(17) 0.0427(10) Uani 1 1 d . . .
H11 H 0.2192 0.6244 -0.0493 0.051 Uiso 1 1 calc . . .
C12 C 0.2373(2) 0.6040(3) 0.04542(17) 0.0359(8) Uani 1 1 d . . .
H12 H 0.2818 0.6171 0.0457 0.043 Uiso 1 1 calc . . .
C13 C 0.31011(17) 0.6688(2) 0.32707(15) 0.0246(7) Uani 1 1 d . . .
C14 C 0.28809(18) 0.7539(2) 0.33183(19) 0.0342(8) Uani 1 1 d . . .
H14 H 0.2433 0.7654 0.3323 0.041 Uiso 1 1 calc . . .
C15 C 0.3326(2) 0.8218(2) 0.3359(2) 0.0442(10) Uani 1 1 d . . .
H15 H 0.3176 0.8789 0.3397 0.053 Uiso 1 1 calc . . .
C16 C 0.3989(2) 0.8063(3) 0.33431(19) 0.0386(9) Uani 1 1 d . . .
H16 H 0.4283 0.8527 0.3360 0.046 Uiso 1 1 calc . . .
C17 C 0.42140(18) 0.7216(3) 0.33018(18) 0.0351(8) Uani 1 1 d . . .
H17 H 0.4662 0.7105 0.3298 0.042 Uiso 1 1 calc . . .
C18 C 0.37673(18) 0.6526(2) 0.32664(16) 0.0289(7) Uani 1 1 d . . .
H18 H 0.3919 0.5953 0.3240 0.035 Uiso 1 1 calc . . .
C19 C 0.19175(17) 0.6021(2) 0.37362(16) 0.0257(7) Uani 1 1 d . . .
C20 C 0.1274(2) 0.6256(3) 0.35978(18) 0.0386(9) Uani 1 1 d . . .
H20 H 0.1129 0.6336 0.3177 0.046 Uiso 1 1 calc . . .
C21 C 0.0841(2) 0.6375(4) 0.4088(2) 0.0480(11) Uani 1 1 d . . .
H21 H 0.0407 0.6528 0.3992 0.058 Uiso 1 1 calc . . .
C22 C 0.1056(2) 0.6265(3) 0.4714(2) 0.0481(11) Uani 1 1 d . . .
H22 H 0.0765 0.6338 0.5040 0.058 Uiso 1 1 calc . . .
C23 C 0.1702(2) 0.6045(3) 0.48568(19) 0.0481(11) Uani 1 1 d . . .
H23 H 0.1850 0.5983 0.5279 0.058 Uiso 1 1 calc . . .
C24 C 0.2125(2) 0.5917(3) 0.43765(18) 0.0409(9) Uani 1 1 d . . .
H24 H 0.2557 0.5759 0.4476 0.049 Uiso 1 1 calc . . .
C25 C 0.16760(16) 0.3229(2) 0.39101(15) 0.0253(7) Uani 1 1 d . . .
C26 C 0.17795(19) 0.2701(3) 0.44482(17) 0.0356(8) Uani 1 1 d . . .
H26 H 0.2140 0.2328 0.4477 0.043 Uiso 1 1 calc . . .
C27 C 0.1344(2) 0.2732(3) 0.49396(19) 0.0493(11) Uani 1 1 d . . .
H27 H 0.1408 0.2374 0.5294 0.059 Uiso 1 1 calc . . .
C28 C 0.0818(2) 0.3293(4) 0.4900(2) 0.0509(12) Uani 1 1 d . . .
H28 H 0.0528 0.3316 0.5230 0.061 Uiso 1 1 calc . . .
C29 C 0.0716(2) 0.3825(3) 0.4371(2) 0.0459(10) Uani 1 1 d . . .
H29 H 0.0358 0.4202 0.4347 0.055 Uiso 1 1 calc . . .
C30 C 0.11468(19) 0.3798(3) 0.38788(18) 0.0355(8) Uani 1 1 d . . .
H30 H 0.1081 0.4161 0.3527 0.043 Uiso 1 1 calc . . .
C31 C 0.26946(16) 0.2211(2) 0.33612(15) 0.0236(6) Uani 1 1 d . . .
C32 C 0.23856(17) 0.1398(2) 0.32976(16) 0.0288(7) Uani 1 1 d . . .
H32 H 0.1933 0.1370 0.3227 0.035 Uiso 1 1 calc . . .
C33 C 0.2749(2) 0.0636(2) 0.33395(19) 0.0347(8) Uani 1 1 d . . .
H33 H 0.2537 0.0098 0.3305 0.042 Uiso 1 1 calc . . .
C34 C 0.3424(2) 0.0664(2) 0.34323(18) 0.0332(8) Uani 1 1 d . . .
H34 H 0.3668 0.0149 0.3445 0.040 Uiso 1 1 calc . . .
C35 C 0.37322(17) 0.1459(2) 0.35051(15) 0.0268(7) Uani 1 1 d . . .
H35 H 0.4184 0.1478 0.3581 0.032 Uiso 1 1 calc . . .
C36 C 0.33822(16) 0.2227(2) 0.34674(15) 0.0247(7) Uani 1 1 d . . .
H36 H 0.3600 0.2760 0.3512 0.030 Uiso 1 1 calc . . .
C37 C 0.24815(16) 0.2036(2) 0.17577(15) 0.0247(7) Uani 1 1 d . . .
C38 C 0.3150(2) 0.1869(3) 0.18216(17) 0.0354(8) Uani 1 1 d . . .
H38 H 0.3448 0.2328 0.1867 0.043 Uiso 1 1 calc . . .
C39 C 0.3371(2) 0.1001(3) 0.18172(19) 0.0487(12) Uani 1 1 d . . .
H39 H 0.3817 0.0879 0.1865 0.058 Uiso 1 1 calc . . .
C40 C 0.2921(3) 0.0325(3) 0.1741(2) 0.0557(13) Uani 1 1 d . . .
H40 H 0.3069 -0.0250 0.1737 0.067 Uiso 1 1 calc . . .
C41 C 0.2263(3) 0.0493(3) 0.1671(2) 0.0498(11) Uani 1 1 d . . .
H41 H 0.1965 0.0035 0.1627 0.060 Uiso 1 1 calc . . .
C42 C 0.2048(2) 0.1347(3) 0.16678(18) 0.0367(8) Uani 1 1 d . . .
H42 H 0.1602 0.1463 0.1604 0.044 Uiso 1 1 calc . . .
C43 C 0.15504(18) 0.3194(2) 0.11868(17) 0.0314(8) Uani 1 1 d . . .
C44 C 0.1764(2) 0.3045(4) 0.05705(18) 0.0471(11) Uani 1 1 d . . .
H44 H 0.2204 0.2929 0.0508 0.057 Uiso 1 1 calc . . .
C45 C 0.1321(2) 0.3070(4) 0.0055(2) 0.0572(13) Uani 1 1 d . . .
H45 H 0.1465 0.2968 -0.0352 0.069 Uiso 1 1 calc . . .
C46 C 0.0677(3) 0.3242(4) 0.0140(2) 0.0567(13) Uani 1 1 d . . .
H46 H 0.0381 0.3262 -0.0209 0.068 Uiso 1 1 calc . . .
C47 C 0.0463(2) 0.3387(4) 0.0740(2) 0.0585(13) Uani 1 1 d . . .
H47 H 0.0022 0.3503 0.0797 0.070 Uiso 1 1 calc . . .
C48 C 0.0902(2) 0.3363(3) 0.12694(19) 0.0425(10) Uani 1 1 d . . .
H48 H 0.0752 0.3461 0.1675 0.051 Uiso 1 1 calc . . .
C49 C 0.21062(16) 0.6033(2) 0.23787(15) 0.0249(7) Uani 1 1 d . . .
H49A H 0.2042 0.6659 0.2335 0.030 Uiso 1 1 calc . . .
H49B H 0.1679 0.5754 0.2355 0.030 Uiso 1 1 calc . . .
C50 C 0.17131(17) 0.3108(2) 0.25612(15) 0.0263(7) Uani 1 1 d . . .
H50A H 0.1385 0.3568 0.2550 0.032 Uiso 1 1 calc . . .
H50B H 0.1488 0.2551 0.2582 0.032 Uiso 1 1 calc . . .
C51 C 0.34487(19) 0.4355(2) 0.40669(17) 0.0302(7) Uani 1 1 d . . .
C52 C 0.3720(2) 0.4221(3) 0.5285(2) 0.0445(10) Uani 1 1 d . . .
C53 C 0.3663(3) 0.5149(4) 0.5562(2) 0.0656(15) Uani 1 1 d . . .
H53A H 0.3226 0.5367 0.5478 0.098 Uiso 1 1 calc . . .
H53B H 0.3972 0.5528 0.5367 0.098 Uiso 1 1 calc . . .
H53C H 0.3754 0.5132 0.6013 0.098 Uiso 1 1 calc . . .
C54 C 0.4397(3) 0.3846(4) 0.5409(2) 0.0600(13) Uani 1 1 d . . .
H54A H 0.4418 0.3273 0.5224 0.090 Uiso 1 1 calc . . .
H54B H 0.4488 0.3807 0.5860 0.090 Uiso 1 1 calc . . .
H54C H 0.4715 0.4219 0.5222 0.090 Uiso 1 1 calc . . .
C55 C 0.3198(3) 0.3619(5) 0.5533(3) 0.0755(18) Uani 1 1 d . . .
H55A H 0.2774 0.3883 0.5462 0.113 Uiso 1 1 calc . . .
H55B H 0.3280 0.3524 0.5980 0.113 Uiso 1 1 calc . . .
H55C H 0.3211 0.3070 0.5312 0.113 Uiso 1 1 calc . . .
C56 C 0.3695(2) 0.4079(3) 0.2494(2) 0.0417(10) Uani 1 1 d . . .
C57 C 0.4930(2) 0.3923(4) 0.2779(3) 0.0601(13) Uani 1 1 d . . .
C58 C 0.5277(4) 0.3836(6) 0.2188(4) 0.099(2) Uani 1 1 d . . .
H58A H 0.5184 0.4334 0.1922 0.149 Uiso 1 1 calc . . .
H58B H 0.5134 0.3313 0.1970 0.149 Uiso 1 1 calc . . .
H58C H 0.5740 0.3803 0.2284 0.149 Uiso 1 1 calc . . .
C59 C 0.5060(3) 0.3178(4) 0.3244(3) 0.0671(15) Uani 1 1 d . . .
H59A H 0.4801 0.3259 0.3611 0.101 Uiso 1 1 calc . . .
H59B H 0.5517 0.3169 0.3372 0.101 Uiso 1 1 calc . . .
H59C H 0.4943 0.2633 0.3042 0.101 Uiso 1 1 calc . . .
C60 C 0.5098(3) 0.4822(4) 0.3106(3) 0.0750(17) Uani 1 1 d . . .
H60A H 0.5024 0.5287 0.2804 0.112 Uiso 1 1 calc . . .
H60B H 0.5550 0.4824 0.3253 0.112 Uiso 1 1 calc . . .
H60C H 0.4823 0.4906 0.3461 0.112 Uiso 1 1 calc . . .
C61 C 0.33809(19) 0.4018(2) 0.09953(18) 0.0325(8) Uani 1 1 d . . .
C62 C 0.3750(2) 0.3889(3) -0.0173(2) 0.0462(10) Uani 1 1 d . . .
C63 C 0.4314(4) 0.3252(4) -0.0184(3) 0.088(2) Uani 1 1 d . . .
H63A H 0.4165 0.2681 -0.0066 0.132 Uiso 1 1 calc . . .
H63B H 0.4657 0.3439 0.0112 0.132 Uiso 1 1 calc . . .
H63C H 0.4480 0.3230 -0.0604 0.132 Uiso 1 1 calc . . .
C64 C 0.3950(3) 0.4807(3) -0.0372(2) 0.0546(12) Uani 1 1 d . . .
H64A H 0.3577 0.5188 -0.0364 0.082 Uiso 1 1 calc . . .
H64B H 0.4109 0.4789 -0.0796 0.082 Uiso 1 1 calc . . .
H64C H 0.4289 0.5020 -0.0083 0.082 Uiso 1 1 calc . . .
C65 C 0.3161(3) 0.3574(4) -0.0570(2) 0.0677(16) Uani 1 1 d . . .
H65A H 0.2815 0.3999 -0.0554 0.102 Uiso 1 1 calc . . .
H65B H 0.3012 0.3027 -0.0404 0.102 Uiso 1 1 calc . . .
H65C H 0.3282 0.3497 -0.1003 0.102 Uiso 1 1 calc . . .
B1 B 0.0086(2) 0.4781(4) 0.2504(3) 0.0464(11) Uani 1 1 d . . .
F1 F -0.00908(15) 0.5077(2) 0.30914(18) 0.0753(10) Uani 1 1 d . . .
F2 F -0.02389(19) 0.5199(3) 0.2020(2) 0.1014(15) Uani 1 1 d . . .
F3 F -0.00418(14) 0.38911(18) 0.24671(15) 0.0584(7) Uani 1 1 d . . .
F4 F 0.07684(11) 0.48879(17) 0.24491(11) 0.0441(6) Uani 1 1 d . . .
B2 B 0.6264(2) 0.6326(4) 0.2474(3) 0.0456(11) Uani 1 1 d . . .
F5 F 0.6574(2) 0.5733(3) 0.28754(18) 0.0907(12) Uani 1 1 d . . .
F6 F 0.6745(2) 0.6825(3) 0.2227(2) 0.1155(18) Uani 1 1 d . . .
F7 F 0.5834(2) 0.6770(3) 0.2815(2) 0.1045(15) Uani 1 1 d . . .
F8 F 0.59618(13) 0.5886(2) 0.19725(13) 0.0540(7) Uani 1 1 d . . .

loop_
_atom_site_aniso_label
_atom_site_aniso_U_11
_atom_site_aniso_U_22
_atom_site_aniso_U_33
_atom_site_aniso_U_23
_atom_site_aniso_U_13
_atom_site_aniso_U_12
Cu1 0.0258(3) 0.0280(3) 0.0291(3) -0.00038(19) 0.0007(2) -0.00284(19)
Cu2 0.0288(3) 0.0208(3) 0.0413(3) 0.0028(2) -0.0053(2) -0.00002(19)
P1 0.0219(5) 0.0285(4) 0.0203(4) 0.0015(3) 0.0001(3) 0.0012(3)
P2 0.0216(4) 0.0215(4) 0.0203(4) -0.0006(3) 0.0009(3) 0.0016(3)
P3 0.0203(4) 0.0229(4) 0.0209(4) 0.0006(3) 0.0010(3) 0.0008(3)
P4 0.0198(4) 0.0268(4) 0.0208(4) -0.0015(3) -0.0014(3) -0.0005(3)
N1 0.0371(19) 0.0325(16) 0.0369(18) -0.0007(12) -0.0001(13) 0.0028(13)
N2 0.0224(19) 0.0347(16) 0.0382(16) -0.0021(12) -0.0011(12) -0.0012(12)
N3 0.0377(19) 0.0371(17) 0.0342(17) 0.0027(13) 0.0081(13) 0.0004(14)
C1 0.0250(18) 0.0293(16) 0.0225(15) -0.0009(12) 0.0016(12) -0.0016(13)
C2 0.033(2) 0.0332(19) 0.0349(18) 0.0070(14) 0.0000(14) 0.0041(15)
C3 0.054(3) 0.0329(19) 0.039(2) 0.0045(16) 0.0012(17) -0.0061(18)
C4 0.039(2) 0.046(2) 0.038(2) -0.0010(17) 0.0005(16) -0.0141(18)
C5 0.024(2) 0.053(2) 0.0381(19) 0.0010(17) 0.0031(15) -0.0013(16)
C6 0.0290(19) 0.0318(17) 0.0306(17) 0.0001(14) 0.0041(14) 0.0001(14)
C7 0.029(2) 0.0351(18) 0.0238(16) 0.0032(13) -0.0042(13) 0.0069(14)
C8 0.029(2) 0.062(3) 0.0312(19) 0.0094(17) 0.0006(15) 0.0001(18)
C9 0.029(2) 0.079(3) 0.042(2) 0.005(2) -0.0133(17) 0.006(2)
C10 0.044(3) 0.074(3) 0.0282(19) 0.0029(19) -0.0145(17) 0.013(2)
C11 0.048(3) 0.057(3) 0.0228(17) 0.0093(16) -0.0014(16) 0.002(2)
C12 0.035(2) 0.049(2) 0.0237(16) 0.0019(15) -0.0012(14) 0.0032(17)
C13 0.0277(18) 0.0224(15) 0.0234(15) -0.0013(12) -0.0015(12) -0.0008(13)
C14 0.029(2) 0.0280(18) 0.046(2) -0.0025(15) 0.0013(15) 0.0033(14)
C15 0.048(3) 0.0227(18) 0.062(3) -0.0019(16) 0.001(2) -0.0024(16)
C16 0.038(2) 0.036(2) 0.042(2) -0.0026(16) -0.0014(16) -0.0120(16)
C17 0.0251(19) 0.043(2) 0.0368(19) 0.0028(15) -0.0021(14) -0.0030(15)
C18 0.0263(19) 0.0296(17) 0.0305(16) -0.0003(13) -0.0008(13) 0.0028(14)
C19 0.0220(18) 0.0275(16) 0.0278(16) -0.0029(12) 0.0030(13) 0.0013(13)
C20 0.028(2) 0.055(2) 0.0324(18) -0.0062(16) -0.0005(15) 0.0085(17)
C21 0.022(2) 0.078(3) 0.044(2) -0.013(2) 0.0045(16) 0.008(2)
C22 0.042(3) 0.065(3) 0.039(2) -0.007(2) 0.0139(18) 0.004(2)
C23 0.046(3) 0.071(3) 0.0276(19) 0.0007(19) 0.0062(17) 0.013(2)
C24 0.034(2) 0.059(3) 0.0296(18) -0.0003(17) 0.0009(15) 0.0176(18)
C25 0.0219(17) 0.0312(17) 0.0230(15) -0.0017(12) 0.0016(12) -0.0030(13)
C26 0.033(2) 0.046(2) 0.0278(17) 0.0072(15) 0.0040(14) 0.0072(16)
C27 0.056(3) 0.063(3) 0.0298(19) 0.0102(18) 0.0142(18) 0.014(2)
C28 0.042(3) 0.078(3) 0.034(2) 0.004(2) 0.0167(18) 0.011(2)
C29 0.027(2) 0.067(3) 0.045(2) 0.003(2) 0.0115(17) 0.0131(19)
C30 0.031(2) 0.041(2) 0.0345(18) 0.0041(15) 0.0043(15) 0.0052(16)
C31 0.0212(17) 0.0261(15) 0.0237(14) 0.0031(12) 0.0020(12) 0.0005(12)
C32 0.0260(18) 0.0300(17) 0.0304(16) 0.0055(13) -0.0002(13) -0.0049(14)
C33 0.040(2) 0.0250(17) 0.0392(19) 0.0029(14) -0.0015(16) -0.0064(15)
C34 0.033(2) 0.0294(17) 0.0372(19) 0.0026(14) 0.0006(15) 0.0058(14)
C35 0.0228(18) 0.0311(17) 0.0266(15) 0.0017(13) 0.0015(12) 0.0024(13)
C36 0.0219(17) 0.0261(16) 0.0261(15) 0.0039(12) 0.0007(12) -0.0035(12)
C37 0.0232(18) 0.0295(16) 0.0212(14) -0.0038(12) -0.0007(12) 0.0029(13)
C38 0.037(2) 0.041(2) 0.0269(17) -0.0073(14) -0.0040(14) 0.0127(17)
C39 0.055(3) 0.063(3) 0.0281(18) -0.0031(18) -0.0045(17) 0.032(2)
C40 0.094(4) 0.033(2) 0.040(2) -0.0071(17) -0.003(2) 0.022(2)
C41 0.074(3) 0.033(2) 0.043(2) -0.0046(17) 0.002(2) -0.006(2)
C42 0.042(2) 0.0344(19) 0.0338(18) -0.0020(15) 0.0021(15) -0.0060(16)
C43 0.027(2) 0.0370(19) 0.0296(17) -0.0019(14) -0.0061(14) -0.0015(14)
C44 0.031(2) 0.083(3) 0.0269(18) -0.0050(19) -0.0042(15) 0.004(2)
C45 0.045(3) 0.097(4) 0.029(2) -0.009(2) -0.0094(17) 0.003(3)
C46 0.051(3) 0.077(3) 0.039(2) -0.001(2) -0.024(2) 0.002(2)
C47 0.036(3) 0.089(4) 0.049(3) -0.011(2) -0.0147(19) 0.014(2)
C48 0.030(2) 0.061(3) 0.0350(19) -0.0069(18) -0.0053(15) 0.0117(18)
C49 0.0231(18) 0.0307(16) 0.0209(14) 0.0031(12) -0.0003(12) 0.0004(13)
C50 0.0209(17) 0.0351(17) 0.0230(15) 0.0012(12) 0.0011(12) -0.0013(13)
C51 0.030(2) 0.0259(16) 0.0349(19) 0.0004(13) -0.0007(14) 0.0001(13)
C52 0.055(3) 0.047(2) 0.032(2) 0.0040(16) -0.0031(18) -0.004(2)
C53 0.091(4) 0.061(3) 0.044(3) -0.014(2) -0.009(2) 0.016(3)
C54 0.071(4) 0.058(3) 0.050(3) 0.005(2) -0.018(2) 0.007(3)
C55 0.076(4) 0.098(5) 0.053(3) 0.020(3) 0.003(3) -0.031(4)
C56 0.035(3) 0.0291(19) 0.060(3) 0.0114(17) -0.0110(18) -0.0031(16)
C57 0.032(3) 0.062(3) 0.087(4) 0.019(3) 0.008(2) 0.001(2)
C58 0.079(5) 0.112(6) 0.109(6) 0.002(5) 0.038(4) 0.025(4)
C59 0.037(3) 0.067(3) 0.096(4) 0.023(3) -0.008(3) 0.005(2)
C60 0.048(3) 0.075(4) 0.100(5) 0.003(3) -0.016(3) -0.010(3)
C61 0.029(2) 0.0315(17) 0.0366(19) 0.0010(14) 0.0029(15) 0.0023(14)
C62 0.058(3) 0.046(2) 0.036(2) 0.0046(17) 0.0182(18) 0.001(2)
C63 0.116(5) 0.072(4) 0.081(4) 0.027(3) 0.068(4) 0.040(4)
C64 0.063(3) 0.053(3) 0.048(2) 0.009(2) 0.012(2) -0.010(2)
C65 0.105(5) 0.061(3) 0.037(2) -0.004(2) 0.010(2) -0.032(3)
B1 0.026(2) 0.050(3) 0.063(3) -0.002(2) -0.001(2) 0.005(2)
F1 0.0453(16) 0.084(2) 0.098(2) -0.0272(19) 0.0272(16) -0.0007(16)
F2 0.071(2) 0.094(3) 0.135(4) 0.053(3) -0.054(2) -0.016(2)
F3 0.0443(15) 0.0484(15) 0.084(2) -0.0042(14) 0.0204(14) -0.0050(12)
F4 0.0275(12) 0.0560(14) 0.0492(13) 0.0011(11) 0.0050(9) -0.0039(10)
B2 0.030(3) 0.051(3) 0.055(3) -0.009(2) -0.003(2) -0.007(2)
F5 0.086(3) 0.116(3) 0.068(2) 0.011(2) -0.0211(19) 0.028(2)
F6 0.135(4) 0.127(4) 0.084(3) -0.010(2) 0.010(2) -0.092(3)
F7 0.090(3) 0.121(4) 0.103(3) -0.050(3) 0.006(2) 0.028(3)
F8 0.0440(16) 0.0679(17) 0.0493(15) -0.0142(13) -0.0086(11) -0.0057(13)

loop_
_atom_type_symbol
_atom_type_description
_atom_type_scat_dispersion_real
_atom_type_scat_dispersion_imag
_atom_type_scat_source
C C 0.0181 0.0091 'International Tables Vol C Tables 4.2.6.8 and 6.1.1.4'
H H 0.0000 0.0000 'International Tables Vol C Tables 4.2.6.8 and 6.1.1.4'
B B 0.0090 0.0039 'International Tables Vol C Tables 4.2.6.8 and 6.1.1.4'
F F 0.0727 0.0534 'International Tables Vol C Tables 4.2.6.8 and 6.1.1.4'
N N 0.0311 0.0180 'International Tables Vol C Tables 4.2.6.8 and 6.1.1.4'
P P 0.2955 0.4335 'International Tables Vol C Tables 4.2.6.8 and 6.1.1.4'
Cu Cu -1.9646 0.5888 'International Tables Vol C Tables 4.2.6.8 and 6.1.1.4'

loop_
_geom_angle_atom_site_label_1
_geom_angle_atom_site_label_2
_geom_angle_atom_site_label_3
_geom_angle
_geom_angle_site_symmetry_1
_geom_angle_site_symmetry_3
_geom_angle_publ_flag
C61 Cu1 C56 104.72(18) . . ?
C61 Cu1 P4 104.25(12) . . ?
C56 Cu1 P4 114.08(11) . . ?
C61 Cu1 P1 103.27(11) . . ?
C56 Cu1 P1 111.01(12) . . ?
P4 Cu1 P1 117.74(4) . . ?
C51 Cu2 P2 109.53(11) . . ?
C51 Cu2 P3 105.25(11) . . ?
P2 Cu2 P3 121.75(4) . . ?
C51 Cu2 C56 102.70(15) . . ?
P2 Cu2 C56 112.10(10) . . ?
P3 Cu2 C56 103.69(10) . . ?
C7 P1 C1 104.60(16) . . ?
C7 P1 C49 103.69(16) . . ?
C1 P1 C49 105.70(15) . . ?
C7 P1 Cu1 111.93(12) . . ?
C1 P1 Cu1 113.19(12) . . ?
C49 P1 Cu1 116.60(11) . . ?
C19 P2 C13 102.31(15) . . ?
C19 P2 C49 105.14(16) . . ?
C13 P2 C49 104.32(15) . . ?
C19 P2 Cu2 110.76(11) . . ?
C13 P2 Cu2 116.70(11) . . ?
C49 P2 Cu2 116.13(11) . . ?
C31 P3 C25 104.31(15) . . ?
C31 P3 C50 105.37(15) . . ?
C25 P3 C50 102.06(15) . . ?
C31 P3 Cu2 113.66(11) . . ?
C25 P3 Cu2 114.63(11) . . ?
C50 P3 Cu2 115.45(11) . . ?
C37 P4 C43 101.62(16) . . ?
C37 P4 C50 102.87(15) . . ?
C43 P4 C50 104.47(17) . . ?
C37 P4 Cu1 115.35(11) . . ?
C43 P4 Cu1 115.35(13) . . ?
C50 P4 Cu1 115.38(11) . . ?
C51 N1 C52 172.9(4) . . ?
C56 N2 C57 172.8(4) . . ?
C61 N3 C62 178.2(4) . . ?
C6 C1 C2 118.9(3) . . ?
C6 C1 P1 118.6(3) . . ?
C2 C1 P1 122.4(3) . . ?
C3 C2 C1 119.5(4) . . ?
C2 C3 C4 121.4(4) . . ?
C5 C4 C3 119.5(4) . . ?
C4 C5 C6 119.7(4) . . ?
C5 C6 C1 121.0(3) . . ?
C12 C7 C8 119.1(3) . . ?
C12 C7 P1 119.6(3) . . ?
C8 C7 P1 120.5(3) . . ?
C9 C8 C7 120.1(4) . . ?
C10 C9 C8 120.8(4) . . ?
C9 C10 C11 120.0(4) . . ?
C10 C11 C12 119.1(4) . . ?
C7 C12 C11 120.8(4) . . ?
C18 C13 C14 119.5(3) . . ?
C18 C13 P2 119.8(3) . . ?
C14 C13 P2 120.5(3) . . ?
C15 C14 C13 119.9(4) . . ?
C16 C15 C14 121.0(4) . . ?
C15 C16 C17 119.7(4) . . ?
C16 C17 C18 119.7(3) . . ?
C13 C18 C17 120.3(3) . . ?
C20 C19 C24 118.6(3) . . ?
C20 C19 P2 124.9(3) . . ?
C24 C19 P2 116.5(3) . . ?
C19 C20 C21 120.2(4) . . ?
C22 C21 C20 120.1(4) . . ?
C21 C22 C23 119.9(4) . . ?
C24 C23 C22 119.9(4) . . ?
C23 C24 C19 121.2(4) . . ?
C30 C25 C26 119.5(3) . . ?
C30 C25 P3 119.1(3) . . ?
C26 C25 P3 121.3(3) . . ?
C27 C26 C25 120.0(4) . . ?
C28 C27 C26 119.9(4) . . ?
C27 C28 C29 120.3(4) . . ?
C30 C29 C28 120.2(4) . . ?
C29 C30 C25 120.0(4) . . ?
C32 C31 C36 118.1(3) . . ?
C32 C31 P3 122.9(3) . . ?
C36 C31 P3 118.9(2) . . ?
C33 C32 C31 120.4(3) . . ?
C32 C33 C34 120.7(3) . . ?
C35 C34 C33 119.4(3) . . ?
C34 C35 C36 121.0(3) . . ?
C35 C36 C31 120.3(3) . . ?
C42 C37 C38 119.5(3) . . ?
C42 C37 P4 120.4(3) . . ?
C38 C37 P4 119.9(3) . . ?
C37 C38 C39 119.2(4) . . ?
C40 C39 C38 119.7(4) . . ?
C41 C40 C39 121.0(4) . . ?
C40 C41 C42 119.3(4) . . ?
C41 C42 C37 121.2(4) . . ?
C48 C43 C44 119.2(3) . . ?
C48 C43 P4 124.5(3) . . ?
C44 C43 P4 116.3(3) . . ?
C45 C44 C43 120.1(4) . . ?
C46 C45 C44 120.5(4) . . ?
C45 C46 C47 119.8(4) . . ?
C46 C47 C48 120.8(4) . . ?
C43 C48 C47 119.7(4) . . ?
P2 C49 P1 109.60(17) . . ?
P3 C50 P4 111.21(18) . . ?
N1 C51 Cu2 162.9(4) . . ?
N1 C52 C54 108.0(4) . . ?
N1 C52 C55 107.7(4) . . ?
C54 C52 C55 111.2(5) . . ?
N1 C52 C53 106.8(4) . . ?
C54 C52 C53 111.6(4) . . ?
C55 C52 C53 111.4(5) . . ?
N2 C56 Cu1 147.7(4) . . ?
N2 C56 Cu2 123.7(4) . . ?
Cu1 C56 Cu2 88.41(17) . . ?
C58 C57 N2 107.4(6) . . ?
C58 C57 C59 113.7(6) . . ?
N2 C57 C59 109.4(4) . . ?
C58 C57 C60 110.3(6) . . ?
N2 C57 C60 105.5(4) . . ?
C59 C57 C60 110.3(5) . . ?
N3 C61 Cu1 170.4(3) . . ?
N3 C62 C63 107.5(4) . . ?
N3 C62 C65 107.5(4) . . ?
C63 C62 C65 112.0(5) . . ?
N3 C62 C64 106.4(4) . . ?
C63 C62 C64 112.2(4) . . ?
C65 C62 C64 110.9(4) . . ?
F2 B1 F1 112.4(5) . . ?
F2 B1 F3 109.6(4) . . ?
F1 B1 F3 108.5(4) . . ?
F2 B1 F4 109.8(4) . . ?
F1 B1 F4 109.4(4) . . ?
F3 B1 F4 107.0(4) . . ?
F7 B2 F6 114.7(5) . . ?
F7 B2 F5 107.5(5) . . ?
F6 B2 F5 106.4(5) . . ?
F7 B2 F8 112.0(4) . . ?
F6 B2 F8 106.8(4) . . ?
F5 B2 F8 109.1(4) . . ?

loop_
_geom_bond_atom_site_label_1
_geom_bond_atom_site_label_2
_geom_bond_distance
_geom_bond_site_symmetry_2
_geom_bond_publ_flag
Cu1 C61 1.969(4) . ?
Cu1 C56 2.059(4) . ?
Cu1 P4 2.2631(10) . ?
Cu1 P1 2.2811(10) . ?
Cu2 C51 1.953(4) . ?
Cu2 P2 2.2528(9) . ?
Cu2 P3 2.2639(10) . ?
Cu2 C56 2.376(5) . ?
P1 C7 1.824(3) . ?
P1 C1 1.828(3) . ?
P1 C49 1.841(3) . ?
P2 C19 1.814(3) . ?
P2 C13 1.822(3) . ?
P2 C49 1.832(3) . ?
P3 C31 1.816(3) . ?
P3 C25 1.824(3) . ?
P3 C50 1.836(3) . ?
P4 C37 1.824(3) . ?
P4 C43 1.825(4) . ?
P4 C50 1.841(3) . ?
N1 C51 1.147(5) . ?
N1 C52 1.464(5) . ?
N2 C56 1.121(5) . ?
N2 C57 1.460(6) . ?
N3 C61 1.141(5) . ?
N3 C62 1.466(5) . ?
C1 C6 1.391(5) . ?
C1 C2 1.397(5) . ?
C2 C3 1.381(6) . ?
C3 C4 1.382(6) . ?
C4 C5 1.381(6) . ?
C5 C6 1.387(5) . ?
C7 C12 1.382(5) . ?
C7 C8 1.395(6) . ?
C8 C9 1.379(6) . ?
C9 C10 1.377(7) . ?
C10 C11 1.391(7) . ?
C11 C12 1.399(5) . ?
C13 C18 1.381(5) . ?
C13 C14 1.382(5) . ?
C14 C15 1.380(6) . ?
C15 C16 1.373(6) . ?
C16 C17 1.378(6) . ?
C17 C18 1.394(5) . ?
C19 C20 1.379(5) . ?
C19 C24 1.403(5) . ?
C20 C21 1.397(5) . ?
C21 C22 1.381(6) . ?
C22 C23 1.381(7) . ?
C23 C24 1.368(6) . ?
C25 C30 1.385(5) . ?
C25 C26 1.399(5) . ?
C26 C27 1.391(5) . ?
C27 C28 1.372(7) . ?
C28 C29 1.388(6) . ?
C29 C30 1.385(5) . ?
C31 C32 1.397(5) . ?
C31 C36 1.411(5) . ?
C32 C33 1.382(5) . ?
C33 C34 1.385(6) . ?
C34 C35 1.374(5) . ?
C35 C36 1.374(5) . ?
C37 C42 1.383(5) . ?
C37 C38 1.389(5) . ?
C38 C39 1.400(6) . ?
C39 C40 1.387(8) . ?
C40 C41 1.367(8) . ?
C41 C42 1.379(6) . ?
C43 C48 1.366(6) . ?
C43 C44 1.402(5) . ?
C44 C45 1.382(6) . ?
C45 C46 1.358(7) . ?
C46 C47 1.370(7) . ?
C47 C48 1.398(6) . ?
C52 C54 1.507(7) . ?
C52 C55 1.515(7) . ?
C52 C53 1.540(7) . ?
C57 C58 1.460(9) . ?
C57 C59 1.517(7) . ?
C57 C60 1.569(9) . ?
C62 C63 1.509(7) . ?
C62 C65 1.513(8) . ?
C62 C64 1.524(6) . ?
B1 F2 1.353(6) . ?
B1 F1 1.376(6) . ?
B1 F3 1.387(6) . ?
B1 F4 1.410(5) . ?
B2 F7 1.339(6) . ?
B2 F6 1.361(6) . ?
B2 F5 1.375(7) . ?
B2 F8 1.375(5) . ?

loop_
_geom_torsion_atom_site_label_1
_geom_torsion_atom_site_label_2
_geom_torsion_atom_site_label_3
_geom_torsion_atom_site_label_4
_geom_torsion
_geom_torsion_site_symmetry_1
_geom_torsion_site_symmetry_2
_geom_torsion_site_symmetry_3
_geom_torsion_site_symmetry_4
_geom_torsion_publ_flag
C61 Cu1 P1 C7 55.37(18) . . . . ?
C56 Cu1 P1 C7 167.10(19) . . . . ?
P4 Cu1 P1 C7 -58.82(14) . . . . ?
C61 Cu1 P1 C1 -62.54(16) . . . . ?
C56 Cu1 P1 C1 49.19(18) . . . . ?
P4 Cu1 P1 C1 -176.73(11) . . . . ?
C61 Cu1 P1 C49 174.52(17) . . . . ?
C56 Cu1 P1 C49 -73.76(19) . . . . ?
P4 Cu1 P1 C49 60.33(13) . . . . ?
C51 Cu2 P2 C19 -68.23(17) . . . . ?
P3 Cu2 P2 C19 54.97(13) . . . . ?
C56 Cu2 P2 C19 178.45(17) . . . . ?
C51 Cu2 P2 C13 48.25(17) . . . . ?
P3 Cu2 P2 C13 171.45(12) . . . . ?
C56 Cu2 P2 C13 -65.07(17) . . . . ?
C51 Cu2 P2 C49 171.96(17) . . . . ?
P3 Cu2 P2 C49 -64.83(13) . . . . ?
C56 Cu2 P2 C49 58.65(17) . . . . ?
C51 Cu2 P3 C31 -56.15(16) . . . . ?
P2 Cu2 P3 C31 178.67(11) . . . . ?
C56 Cu2 P3 C31 51.36(15) . . . . ?
C51 Cu2 P3 C25 63.70(17) . . . . ?
P2 Cu2 P3 C25 -61.48(13) . . . . ?
C56 Cu2 P3 C25 171.21(16) . . . . ?
C51 Cu2 P3 C50 -178.09(17) . . . . ?
P2 Cu2 P3 C50 56.73(13) . . . . ?
C56 Cu2 P3 C50 -70.57(16) . . . . ?
C61 Cu1 P4 C37 56.66(16) . . . . ?
C56 Cu1 P4 C37 -56.95(19) . . . . ?
P1 Cu1 P4 C37 170.31(11) . . . . ?
C61 Cu1 P4 C43 -61.45(18) . . . . ?
C56 Cu1 P4 C43 -175.1(2) . . . . ?
P1 Cu1 P4 C43 52.21(14) . . . . ?
C61 Cu1 P4 C50 176.50(17) . . . . ?
C56 Cu1 P4 C50 62.89(19) . . . . ?
P1 Cu1 P4 C50 -69.85(13) . . . . ?
C7 P1 C1 C6 -115.6(3) . . . . ?
C49 P1 C1 C6 135.3(3) . . . . ?
Cu1 P1 C1 C6 6.5(3) . . . . ?
C7 P1 C1 C2 67.3(3) . . . . ?
C49 P1 C1 C2 -41.8(3) . . . . ?
Cu1 P1 C1 C2 -170.6(3) . . . . ?
C6 C1 C2 C3 -1.4(5) . . . . ?
P1 C1 C2 C3 175.6(3) . . . . ?
C1 C2 C3 C4 1.2(6) . . . . ?
C2 C3 C4 C5 -0.4(6) . . . . ?
C3 C4 C5 C6 -0.2(6) . . . . ?
C4 C5 C6 C1 -0.1(6) . . . . ?
C2 C1 C6 C5 0.9(5) . . . . ?
P1 C1 C6 C5 -176.3(3) . . . . ?
C1 P1 C7 C12 34.9(3) . . . . ?
C49 P1 C7 C12 145.5(3) . . . . ?
Cu1 P1 C7 C12 -88.0(3) . . . . ?
C1 P1 C7 C8 -155.3(3) . . . . ?
C49 P1 C7 C8 -44.8(4) . . . . ?
Cu1 P1 C7 C8 81.7(3) . . . . ?
C12 C7 C8 C9 -1.5(7) . . . . ?
P1 C7 C8 C9 -171.2(4) . . . . ?
C7 C8 C9 C10 1.6(8) . . . . ?
C8 C9 C10 C11 -1.9(8) . . . . ?
C9 C10 C11 C12 2.0(8) . . . . ?
C8 C7 C12 C11 1.6(6) . . . . ?
P1 C7 C12 C11 171.5(3) . . . . ?
C10 C11 C12 C7 -1.9(7) . . . . ?
C19 P2 C13 C18 137.8(3) . . . . ?
C49 P2 C13 C18 -112.8(3) . . . . ?
Cu2 P2 C13 C18 16.8(3) . . . . ?
C19 P2 C13 C14 -47.3(3) . . . . ?
C49 P2 C13 C14 62.1(3) . . . . ?
Cu2 P2 C13 C14 -168.3(3) . . . . ?
C18 C13 C14 C15 0.2(6) . . . . ?
P2 C13 C14 C15 -174.7(3) . . . . ?
C13 C14 C15 C16 0.9(7) . . . . ?
C14 C15 C16 C17 -1.5(7) . . . . ?
C15 C16 C17 C18 1.0(6) . . . . ?
C14 C13 C18 C17 -0.8(5) . . . . ?
P2 C13 C18 C17 174.2(3) . . . . ?
C16 C17 C18 C13 0.2(5) . . . . ?
C13 P2 C19 C20 113.4(4) . . . . ?
C49 P2 C19 C20 4.7(4) . . . . ?
Cu2 P2 C19 C20 -121.5(3) . . . . ?
C13 P2 C19 C24 -69.0(3) . . . . ?
C49 P2 C19 C24 -177.7(3) . . . . ?
Cu2 P2 C19 C24 56.1(3) . . . . ?
C24 C19 C20 C21 -0.9(6) . . . . ?
P2 C19 C20 C21 176.7(4) . . . . ?
C19 C20 C21 C22 0.6(8) . . . . ?
C20 C21 C22 C23 0.6(8) . . . . ?
C21 C22 C23 C24 -1.5(8) . . . . ?
C22 C23 C24 C19 1.2(8) . . . . ?
C20 C19 C24 C23 0.0(7) . . . . ?
P2 C19 C24 C23 -177.8(4) . . . . ?
C31 P3 C25 C30 -162.6(3) . . . . ?
C50 P3 C25 C30 -53.0(3) . . . . ?
Cu2 P3 C25 C30 72.5(3) . . . . ?
C31 P3 C25 C26 21.8(3) . . . . ?
C50 P3 C25 C26 131.4(3) . . . . ?
Cu2 P3 C25 C26 -103.1(3) . . . . ?
C30 C25 C26 C27 1.6(6) . . . . ?
P3 C25 C26 C27 177.2(4) . . . . ?
C25 C26 C27 C28 -1.1(7) . . . . ?
C26 C27 C28 C29 0.4(8) . . . . ?
C27 C28 C29 C30 -0.2(8) . . . . ?
C28 C29 C30 C25 0.8(7) . . . . ?
C26 C25 C30 C29 -1.5(6) . . . . ?
P3 C25 C30 C29 -177.2(3) . . . . ?
C25 P3 C31 C32 62.4(3) . . . . ?
C50 P3 C31 C32 -44.7(3) . . . . ?
Cu2 P3 C31 C32 -172.1(2) . . . . ?
C25 P3 C31 C36 -120.9(3) . . . . ?
C50 P3 C31 C36 132.1(3) . . . . ?
Cu2 P3 C31 C36 4.7(3) . . . . ?
C36 C31 C32 C33 0.1(5) . . . . ?
P3 C31 C32 C33 176.9(3) . . . . ?
C31 C32 C33 C34 -1.3(6) . . . . ?
C32 C33 C34 C35 2.3(6) . . . . ?
C33 C34 C35 C36 -2.0(5) . . . . ?
C34 C35 C36 C31 0.9(5) . . . . ?
C32 C31 C36 C35 0.1(5) . . . . ?
P3 C31 C36 C35 -176.8(2) . . . . ?
C43 P4 C37 C42 -44.5(3) . . . . ?
C50 P4 C37 C42 63.5(3) . . . . ?
Cu1 P4 C37 C42 -170.1(2) . . . . ?
C43 P4 C37 C38 138.4(3) . . . . ?
C50 P4 C37 C38 -113.7(3) . . . . ?
Cu1 P4 C37 C38 12.8(3) . . . . ?
C42 C37 C38 C39 -2.3(5) . . . . ?
P4 C37 C38 C39 174.8(3) . . . . ?
C37 C38 C39 C40 0.9(6) . . . . ?
C38 C39 C40 C41 -0.2(7) . . . . ?
C39 C40 C41 C42 1.0(7) . . . . ?
C40 C41 C42 C37 -2.5(6) . . . . ?
C38 C37 C42 C41 3.2(5) . . . . ?
P4 C37 C42 C41 -173.9(3) . . . . ?
C37 P4 C43 C48 120.2(4) . . . . ?
C50 P4 C43 C48 13.5(4) . . . . ?
Cu1 P4 C43 C48 -114.3(4) . . . . ?
C37 P4 C43 C44 -60.1(4) . . . . ?
C50 P4 C43 C44 -166.8(3) . . . . ?
Cu1 P4 C43 C44 65.4(4) . . . . ?
C48 C43 C44 C45 0.1(7) . . . . ?
P4 C43 C44 C45 -179.6(4) . . . . ?
C43 C44 C45 C46 0.2(9) . . . . ?
C44 C45 C46 C47 -0.4(9) . . . . ?
C45 C46 C47 C48 0.2(9) . . . . ?
C44 C43 C48 C47 -0.3(7) . . . . ?
P4 C43 C48 C47 179.4(4) . . . . ?
C46 C47 C48 C43 0.1(9) . . . . ?
C19 P2 C49 P1 -169.10(17) . . . . ?
C13 P2 C49 P1 83.6(2) . . . . ?
Cu2 P2 C49 P1 -46.3(2) . . . . ?
C7 P1 C49 P2 174.24(17) . . . . ?
C1 P1 C49 P2 -76.0(2) . . . . ?
Cu1 P1 C49 P2 50.7(2) . . . . ?
C31 P3 C50 P4 -74.1(2) . . . . ?
C25 P3 C50 P4 177.20(18) . . . . ?
Cu2 P3 C50 P4 52.2(2) . . . . ?
C37 P4 C50 P3 83.4(2) . . . . ?
C43 P4 C50 P3 -170.79(18) . . . . ?
Cu1 P4 C50 P3 -43.1(2) . . . . ?
C52 N1 C51 Cu2 -2(4) . . . . ?
P2 Cu2 C51 N1 79.4(11) . . . . ?
P3 Cu2 C51 N1 -53.1(11) . . . . ?
C56 Cu2 C51 N1 -161.3(11) . . . . ?
C51 N1 C52 C54 157(3) . . . . ?
C51 N1 C52 C55 37(3) . . . . ?
C51 N1 C52 C53 -83(3) . . . . ?
C57 N2 C56 Cu1 108(3) . . . . ?
C57 N2 C56 Cu2 -66(4) . . . . ?
C61 Cu1 C56 N2 2.1(7) . . . . ?
P4 Cu1 C56 N2 115.4(6) . . . . ?
P1 Cu1 C56 N2 -108.7(6) . . . . ?
C61 Cu1 C56 Cu2 177.64(13) . . . . ?
P4 Cu1 C56 Cu2 -69.02(13) . . . . ?
P1 Cu1 C56 Cu2 66.84(12) . . . . ?
C51 Cu2 C56 N2 -3.8(4) . . . . ?
P2 Cu2 C56 N2 113.7(3) . . . . ?
P3 Cu2 C56 N2 -113.2(4) . . . . ?
C51 Cu2 C56 Cu1 179.08(13) . . . . ?
P2 Cu2 C56 Cu1 -63.44(13) . . . . ?
P3 Cu2 C56 Cu1 69.67(12) . . . . ?
C56 N2 C57 C58 -109(4) . . . . ?
C56 N2 C57 C59 127(3) . . . . ?
C56 N2 C57 C60 9(4) . . . . ?
C62 N3 C61 Cu1 -8(15) . . . . ?
C56 Cu1 C61 N3 -164(2) . . . . ?
P4 Cu1 C61 N3 76(2) . . . . ?
P1 Cu1 C61 N3 -48(2) . . . . ?
C61 N3 C62 C63 -156(13) . . . . ?
C61 N3 C62 C65 -36(14) . . . . ?
C61 N3 C62 C64 83(14) . . . . ?
